data_7019880
loop_
_publ_author_name
'Demir, Selvan'
'Siladke, Nathan A.'
'Ziller, Joseph W.'
'Evans, William J.'

_publ_section_title
;
 Scandium and yttrium metallocene borohydride complexes: comparisons of
 (BH(4))(1-)vs. (BPh(4))(1-) coordination and reactivity.
;
_journal_issue 32
_journal_name_full 'Dalton transactions (Cambridge, England : 2003)'
_journal_page_first 9659
_journal_page_last 9666
_journal_paper_doi 10.1039/c2dt30861d
_journal_volume 41
_journal_year 2012
_chemical_formula_sum 'C24 H42 B O Y'
_chemical_formula_weight 446.30
_chemical_name_systematic
;
?
;
_space_group_IT_number 2
_symmetry_cell_setting triclinic
_symmetry_space_group_name_Hall '-P 1'
_symmetry_space_group_name_H-M 'P -1'
_atom_sites_solution_hydrogens mixed
_atom_sites_solution_primary direct
_atom_sites_solution_secondary difmap
_audit_creation_method SHELXTL
_cell_angle_alpha 62.5943(13)
_cell_angle_beta 88.1152(16)
_cell_angle_gamma 85.9470(16)
_cell_formula_units_Z 4
_cell_length_a 8.5431(10)
_cell_length_b 17.102(2)
_cell_length_c 18.187(2)
_cell_measurement_reflns_used 9978
_cell_measurement_temperature 153(2)
_cell_measurement_theta_max 28.32
_cell_measurement_theta_min 2.25
_cell_volume 2353.1(5)
_computing_cell_refinement 'Bruker SMART APEX2/SAINT'
_computing_data_collection 'Bruker SMART APEX2'
_computing_data_reduction 'Bruker SAINT'
_computing_molecular_graphics 'Bruker SHELXTL'
_computing_publication_material 'Bruker SHELXTL'
_computing_structure_refinement 'SHELXL-97 (Sheldrick, 2008)'
_computing_structure_solution 'SHELXS-97 (Sheldrick, 2008)'
_diffrn_ambient_temperature 153(2)
_diffrn_measured_fraction_theta_full 0.987
_diffrn_measured_fraction_theta_max 0.987
_diffrn_measurement_device_type 'Bruker SMART APEX II CCD'
_diffrn_measurement_method 'phi and omega'
_diffrn_radiation_monochromator graphite
_diffrn_radiation_source 'fine-focus sealed tube'
_diffrn_radiation_type MoK\a
_diffrn_radiation_wavelength 0.71073
_diffrn_reflns_av_R_equivalents 0.0258
_diffrn_reflns_av_sigmaI/netI 0.0349
_diffrn_reflns_limit_h_max 10
_diffrn_reflns_limit_h_min -10
_diffrn_reflns_limit_k_max 21
_diffrn_reflns_limit_k_min -21
_diffrn_reflns_limit_l_max 22
_diffrn_reflns_limit_l_min -23
_diffrn_reflns_number 26406
_diffrn_reflns_theta_full 27.10
_diffrn_reflns_theta_max 27.10
_diffrn_reflns_theta_min 1.26
_exptl_absorpt_coefficient_mu 2.489
_exptl_absorpt_correction_T_max 0.6492
_exptl_absorpt_correction_T_min 0.5530
_exptl_absorpt_correction_type multi-scan
_exptl_absorpt_process_details 'Bruker SADABS'
_exptl_crystal_colour colourless
_exptl_crystal_density_diffrn 1.260
_exptl_crystal_density_meas ?
_exptl_crystal_density_method 'not measured'
_exptl_crystal_description irregular
_exptl_crystal_F_000 952
_exptl_crystal_size_max 0.27
_exptl_crystal_size_mid 0.23
_exptl_crystal_size_min 0.19
_refine_diff_density_max 0.610
_refine_diff_density_min -0.309
_refine_diff_density_rms 0.067
_refine_ls_extinction_method none
_refine_ls_goodness_of_fit_ref 1.044
_refine_ls_hydrogen_treatment mixed
_refine_ls_matrix_type full
_refine_ls_number_parameters 539
_refine_ls_number_reflns 10240
_refine_ls_number_restraints 0
_refine_ls_restrained_S_all 1.044
_refine_ls_R_factor_all 0.0457
_refine_ls_R_factor_gt 0.0324
_refine_ls_shift/su_max 0.001
_refine_ls_shift/su_mean 0.000
_refine_ls_structure_factor_coef Fsqd
_refine_ls_weighting_details 'calc w=1/[\s^2^(Fo^2^)+(0.0333P)^2^+1.6978P] where P=(Fo^2^+2Fc^2^)/3'
_refine_ls_weighting_scheme calc
_refine_ls_wR_factor_gt 0.0721
_refine_ls_wR_factor_ref 0.0766
_reflns_number_gt 8393
_reflns_number_total 10240
_reflns_threshold_expression >2sigma(I)
_cod_data_source_file c2dt30861d.txt
_cod_data_source_block sd4
_cod_depositor_comments
;
The following automatic conversions were performed:

'_symmetry_cell_setting' value 'Triclinic' changed to 'triclinic'
according to /home/saulius/struct/CIF-dictionaries/cif_core.dic
dictionary named 'cif_core.dic' version 2.4.1 from 2010-06-29.

Automatic conversion script
Id: cif_fix_values 1891 2012-01-12 08:04:46Z andrius 

The following automatic conversions were performed:

'_exptl_crystal_density_meas' value 'none' was changed to '?' - the
value is perceived as not measured.

Automatic conversion script
Id: cif_fix_values 3008 2015-01-20 13:52:24Z robertas 

The following automatic conversions were performed:

'_atom_sites_solution_hydrogens' value 'difmap & geom' was changed to
'mixed'.

Automatic conversion script
Id: cif_fix_values 6452 2018-10-05 10:23:21Z andrius 
;
_cod_original_sg_symbol_H-M P-1
_cod_database_code 7019880

loop_
_symmetry_equiv_pos_as_xyz
'x, y, z'
'-x, -y, -z'

loop_
_atom_site_label
_atom_site_type_symbol
_atom_site_fract_x
_atom_site_fract_y
_atom_site_fract_z
_atom_site_U_iso_or_equiv
_atom_site_adp_type
_atom_site_occupancy
_atom_site_symmetry_multiplicity
_atom_site_calc_flag
_atom_site_refinement_flags
Y1 Y 0.62694(2) 0.746089(13) 0.488336(12) 0.01376(6) Uani 1 1 d .
O1 O 0.79567(18) 0.63395(10) 0.59112(9) 0.0204(3) Uani 1 1 d .
B1 B 0.3805(4) 0.6510(2) 0.55000(19) 0.0277(6) Uani 1 1 d .
H1 H 0.369(3) 0.7254(16) 0.4923(15) 0.020(6) Uiso 1 1 d .
H2 H 0.495(4) 0.618(2) 0.5461(18) 0.045(9) Uiso 1 1 d .
H3 H 0.368(4) 0.661(2) 0.603(2) 0.070(11) Uiso 1 1 d .
H4 H 0.299(4) 0.611(2) 0.5475(18) 0.046(9) Uiso 1 1 d .
C1 C 0.5575(3) 0.81151(16) 0.59487(15) 0.0267(6) Uani 1 1 d .
C2 C 0.4665(3) 0.86387(17) 0.52338(17) 0.0268(6) Uani 1 1 d .
C3 C 0.5699(3) 0.91316(15) 0.45849(15) 0.0221(5) Uani 1 1 d .
C4 C 0.7250(3) 0.89001(15) 0.48999(15) 0.0214(5) Uani 1 1 d .
C5 C 0.7155(3) 0.82776(16) 0.57426(15) 0.0239(5) Uani 1 1 d .
C6 C 0.4952(4) 0.7592(2) 0.68158(18) 0.0510(9) Uani 1 1 d .
H6A H 0.4763 0.7980 0.7076 0.076 Uiso 1 1 calc R
H6B H 0.5723 0.7112 0.7142 0.076 Uiso 1 1 calc R
H6C H 0.3967 0.7344 0.6791 0.076 Uiso 1 1 calc R
C7 C 0.2908(3) 0.8757(2) 0.5184(3) 0.0555(10) Uani 1 1 d .
H7A H 0.2554 0.9264 0.5275 0.083 Uiso 1 1 calc R
H7B H 0.2455 0.8224 0.5609 0.083 Uiso 1 1 calc R
H7C H 0.2567 0.8862 0.4635 0.083 Uiso 1 1 calc R
C8 C 0.5178(4) 0.98912(17) 0.37673(17) 0.0390(7) Uani 1 1 d .
H8A H 0.4549 1.0335 0.3868 0.058 Uiso 1 1 calc R
H8B H 0.4544 0.9674 0.3468 0.058 Uiso 1 1 calc R
H8C H 0.6101 1.0158 0.3435 0.058 Uiso 1 1 calc R
C9 C 0.8730(3) 0.9324(2) 0.44765(19) 0.0380(7) Uani 1 1 d .
H9A H 0.9269 0.9514 0.4828 0.057 Uiso 1 1 calc R
H9B H 0.8464 0.9836 0.3945 0.057 Uiso 1 1 calc R
H9C H 0.9418 0.8896 0.4381 0.057 Uiso 1 1 calc R
C10 C 0.8504(4) 0.7965(2) 0.63510(19) 0.0464(8) Uani 1 1 d .
H10A H 0.8488 0.8325 0.6643 0.070 Uiso 1 1 calc R
H10B H 0.9499 0.8021 0.6052 0.070 Uiso 1 1 calc R
H10C H 0.8400 0.7345 0.6753 0.070 Uiso 1 1 calc R
C11 C 0.7477(3) 0.66344(15) 0.40243(13) 0.0188(5) Uani 1 1 d .
C12 C 0.5899(3) 0.68819(15) 0.37552(14) 0.0192(5) Uani 1 1 d .
C13 C 0.5736(3) 0.78171(15) 0.33202(13) 0.0176(5) Uani 1 1 d .
C14 C 0.7212(3) 0.81449(15) 0.33058(13) 0.0182(5) Uani 1 1 d .
C15 C 0.8292(3) 0.74116(15) 0.37597(13) 0.0181(5) Uani 1 1 d .
C16 C 0.8168(3) 0.56993(16) 0.44407(16) 0.0282(6) Uani 1 1 d .
H16A H 0.7821 0.5380 0.4152 0.042 Uiso 1 1 calc R
H16B H 0.7817 0.5410 0.5019 0.042 Uiso 1 1 calc R
H16C H 0.9316 0.5699 0.4423 0.042 Uiso 1 1 calc R
C17 C 0.4667(3) 0.62715(17) 0.38050(17) 0.0286(6) Uani 1 1 d .
H17A H 0.4585 0.6272 0.3268 0.043 Uiso 1 1 calc R
H17B H 0.3654 0.6473 0.3947 0.043 Uiso 1 1 calc R
H17C H 0.4962 0.5672 0.4232 0.043 Uiso 1 1 calc R
C18 C 0.4262(3) 0.83447(17) 0.28778(15) 0.0270(5) Uani 1 1 d .
H18A H 0.3924 0.8134 0.2494 0.040 Uiso 1 1 calc R
H18B H 0.4476 0.8970 0.2568 0.040 Uiso 1 1 calc R
H18C H 0.3431 0.8273 0.3285 0.040 Uiso 1 1 calc R
C19 C 0.7694(3) 0.90578(17) 0.27321(15) 0.0302(6) Uani 1 1 d .
H19A H 0.8238 0.9054 0.2251 0.045 Uiso 1 1 calc R
H19B H 0.8399 0.9249 0.3024 0.045 Uiso 1 1 calc R
H19C H 0.6760 0.9466 0.2547 0.045 Uiso 1 1 calc R
C20 C 1.0041(3) 0.74807(18) 0.37711(15) 0.0272(6) Uani 1 1 d .
H20A H 1.0431 0.7783 0.3201 0.041 Uiso 1 1 calc R
H20B H 1.0560 0.6888 0.4053 0.041 Uiso 1 1 calc R
H20C H 1.0269 0.7816 0.4066 0.041 Uiso 1 1 calc R
C21 C 0.9670(3) 0.62784(16) 0.58905(14) 0.0229(5) Uani 1 1 d .
H21A H 1.0086 0.6867 0.5700 0.028 Uiso 1 1 calc R
H21B H 1.0054 0.6035 0.5513 0.028 Uiso 1 1 calc R
C22 C 1.0173(3) 0.56652(18) 0.67734(15) 0.0299(6) Uani 1 1 d .
H22A H 1.0250 0.5992 0.7099 0.036 Uiso 1 1 calc R
H22B H 1.1194 0.5345 0.6791 0.036 Uiso 1 1 calc R
C23 C 0.8853(3) 0.50391(17) 0.70888(16) 0.0322(6) Uani 1 1 d .
H23A H 0.8993 0.4576 0.6905 0.039 Uiso 1 1 calc R
H23B H 0.8786 0.4756 0.7701 0.039 Uiso 1 1 calc R
C24 C 0.7420(3) 0.56463(17) 0.66964(15) 0.0315(6) Uani 1 1 d .
H24A H 0.6599 0.5322 0.6602 0.038 Uiso 1 1 calc R
H24B H 0.6985 0.5901 0.7057 0.038 Uiso 1 1 calc R
Y2 Y 0.10942(2) 0.248105(13) 0.018299(12) 0.01326(6) Uani 1 1 d .
O2 O 0.27123(18) 0.35836(10) -0.07795(9) 0.0188(3) Uani 1 1 d .
B2 B -0.1480(4) 0.3583(2) -0.0223(2) 0.0254(6) Uani 1 1 d .
H5 H -0.153(3) 0.2820(17) 0.0211(16) 0.028(7) Uiso 1 1 d .
H6 H -0.056(5) 0.371(3) -0.054(3) 0.089(14) Uiso 1 1 d .
H7 H -0.246(4) 0.383(2) -0.063(2) 0.064(10) Uiso 1 1 d .
H8 H -0.153(5) 0.390(3) 0.013(3) 0.117(17) Uiso 1 1 d .
C25 C -0.0373(3) 0.19247(15) -0.07455(14) 0.0176(5) Uani 1 1 d .
C26 C -0.0235(3) 0.11986(15) 0.00584(14) 0.0183(5) Uani 1 1 d .
C27 C 0.1371(3) 0.09060(14) 0.01981(14) 0.0183(5) Uani 1 1 d .
C28 C 0.2229(3) 0.14615(15) -0.05118(14) 0.0185(5) Uani 1 1 d .
C29 C 0.1146(3) 0.20931(15) -0.10976(14) 0.0181(5) Uani 1 1 d .
C30 C -0.1873(3) 0.23629(17) -0.12027(15) 0.0249(5) Uani 1 1 d .
H30A H -0.2168 0.2071 -0.1528 0.037 Uiso 1 1 calc R
H30B H -0.1723 0.2986 -0.1574 0.037 Uiso 1 1 calc R
H30C H -0.2708 0.2317 -0.0805 0.037 Uiso 1 1 calc R
C31 C -0.1557(3) 0.07565(17) 0.06366(15) 0.0266(5) Uani 1 1 d .
H31A H -0.1546 0.0139 0.0745 0.040 Uiso 1 1 calc R
H31B H -0.2560 0.1062 0.0382 0.040 Uiso 1 1 calc R
H31C H -0.1428 0.0781 0.1159 0.040 Uiso 1 1 calc R
C32 C 0.2026(3) 0.00386(15) 0.08742(15) 0.0263(5) Uani 1 1 d .
H32A H 0.2232 -0.0384 0.0652 0.039 Uiso 1 1 calc R
H32B H 0.1266 -0.0193 0.1328 0.039 Uiso 1 1 calc R
H32C H 0.3007 0.0129 0.1082 0.039 Uiso 1 1 calc R
C33 C 0.3930(3) 0.12639(17) -0.06619(16) 0.0274(6) Uani 1 1 d .
H33A H 0.4082 0.0650 -0.0564 0.041 Uiso 1 1 calc R
H33B H 0.4600 0.1354 -0.0284 0.041 Uiso 1 1 calc R
H33C H 0.4211 0.1659 -0.1236 0.041 Uiso 1 1 calc R
C34 C 0.1478(3) 0.27805(16) -0.19661(14) 0.0234(5) Uani 1 1 d .
H34A H 0.0666 0.2793 -0.2340 0.035 Uiso 1 1 calc R
H34B H 0.2506 0.2636 -0.2143 0.035 Uiso 1 1 calc R
H34C H 0.1477 0.3360 -0.1981 0.035 Uiso 1 1 calc R
C35 C 0.1405(3) 0.30498(16) 0.13220(14) 0.0239(5) Uani 1 1 d .
C36 C 0.0555(3) 0.22797(17) 0.17082(14) 0.0225(5) Uani 1 1 d .
C37 C 0.1579(3) 0.15503(15) 0.18110(13) 0.0195(5) Uani 1 1 d .
C38 C 0.3054(3) 0.18759(15) 0.14653(13) 0.0184(5) Uani 1 1 d .
C39 C 0.2943(3) 0.27997(15) 0.11714(13) 0.0206(5) Uani 1 1 d .
C40 C 0.0849(4) 0.39488(18) 0.12230(18) 0.0447(8) Uani 1 1 d .
H40A H 0.1309 0.4044 0.1660 0.067 Uiso 1 1 calc R
H40B H -0.0298 0.3986 0.1264 0.067 Uiso 1 1 calc R
H40C H 0.1175 0.4402 0.0680 0.067 Uiso 1 1 calc R
C41 C -0.1094(3) 0.2210(2) 0.20544(17) 0.0430(8) Uani 1 1 d .
H41A H -0.1051 0.2079 0.2638 0.065 Uiso 1 1 calc R
H41B H -0.1594 0.1736 0.2008 0.065 Uiso 1 1 calc R
H41C H -0.1704 0.2771 0.1741 0.065 Uiso 1 1 calc R
C42 C 0.1248(3) 0.06001(17) 0.23689(15) 0.0341(6) Uani 1 1 d .
H42A H 0.1152 0.0504 0.2943 0.051 Uiso 1 1 calc R
H42B H 0.2111 0.0213 0.2328 0.051 Uiso 1 1 calc R
H42C H 0.0267 0.0467 0.2198 0.051 Uiso 1 1 calc R
C43 C 0.4564(3) 0.13466(19) 0.15017(17) 0.0338(6) Uani 1 1 d .
H43A H 0.5291 0.1388 0.1886 0.051 Uiso 1 1 calc R
H43B H 0.5037 0.1580 0.0949 0.051 Uiso 1 1 calc R
H43C H 0.4346 0.0728 0.1694 0.051 Uiso 1 1 calc R
C44 C 0.4283(4) 0.3390(2) 0.08798(17) 0.0397(7) Uani 1 1 d .
H44A H 0.4755 0.3411 0.1354 0.060 Uiso 1 1 calc R
H44B H 0.3899 0.3986 0.0481 0.060 Uiso 1 1 calc R
H44C H 0.5073 0.3160 0.0614 0.060 Uiso 1 1 calc R
C45 C 0.4233(3) 0.34511(16) -0.11078(16) 0.0258(5) Uani 1 1 d .
H45A H 0.4189 0.3008 -0.1313 0.031 Uiso 1 1 calc R
H45B H 0.5052 0.3246 -0.0675 0.031 Uiso 1 1 calc R
C46 C 0.4580(3) 0.43355(18) -0.18056(17) 0.0353(7) Uani 1 1 d .
H46A H 0.4096 0.4430 -0.2330 0.042 Uiso 1 1 calc R
H46B H 0.5724 0.4399 -0.1888 0.042 Uiso 1 1 calc R
C47 C 0.3834(3) 0.49622(18) -0.15030(18) 0.0382(7) Uani 1 1 d .
H47A H 0.3603 0.5556 -0.1970 0.046 Uiso 1 1 calc R
H47B H 0.4521 0.5013 -0.1101 0.046 Uiso 1 1 calc R
C48 C 0.2340(3) 0.45327(15) -0.10941(15) 0.0254(5) Uani 1 1 d .
H48A H 0.2034 0.4672 -0.0636 0.030 Uiso 1 1 calc R
H48B H 0.1471 0.4738 -0.1500 0.030 Uiso 1 1 calc R

loop_
_atom_site_aniso_label
_atom_site_aniso_U_11
_atom_site_aniso_U_22
_atom_site_aniso_U_33
_atom_site_aniso_U_23
_atom_site_aniso_U_13
_atom_site_aniso_U_12
Y1 0.01310(11) 0.01417(11) 0.01253(11) -0.00505(9) 0.00012(8) 0.00032(8)
O1 0.0159(8) 0.0218(8) 0.0161(8) -0.0026(7) 0.0007(6) 0.0013(6)
B1 0.0263(16) 0.0309(16) 0.0279(16) -0.0141(14) 0.0095(12) -0.0140(13)
C1 0.0396(15) 0.0222(13) 0.0234(13) -0.0154(11) 0.0079(11) -0.0004(11)
C2 0.0213(13) 0.0257(13) 0.0439(15) -0.0255(12) 0.0023(11) 0.0026(10)
C3 0.0296(13) 0.0163(11) 0.0233(12) -0.0119(10) -0.0072(10) 0.0040(10)
C4 0.0238(12) 0.0204(12) 0.0259(12) -0.0156(10) -0.0006(10) -0.0026(10)
C5 0.0299(13) 0.0229(12) 0.0238(12) -0.0153(11) -0.0078(10) 0.0046(10)
C6 0.086(3) 0.0381(17) 0.0319(16) -0.0198(14) 0.0281(17) -0.0095(17)
C7 0.0227(15) 0.056(2) 0.113(3) -0.061(2) 0.0030(17) 0.0046(14)
C8 0.061(2) 0.0224(14) 0.0322(15) -0.0121(12) -0.0197(14) 0.0123(13)
C9 0.0334(16) 0.0427(17) 0.0527(18) -0.0334(15) 0.0112(13) -0.0160(13)
C10 0.060(2) 0.0454(18) 0.0450(18) -0.0318(16) -0.0331(16) 0.0214(15)
C11 0.0226(12) 0.0199(12) 0.0139(11) -0.0086(9) 0.0006(9) 0.0038(9)
C12 0.0223(12) 0.0212(12) 0.0167(11) -0.0109(10) 0.0010(9) -0.0023(9)
C13 0.0187(11) 0.0206(12) 0.0138(11) -0.0084(9) -0.0019(9) 0.0013(9)
C14 0.0229(12) 0.0205(12) 0.0107(10) -0.0068(9) 0.0028(9) -0.0017(9)
C15 0.0170(11) 0.0253(12) 0.0125(10) -0.0093(10) 0.0014(8) -0.0001(9)
C16 0.0325(14) 0.0232(13) 0.0294(14) -0.0137(11) -0.0045(11) 0.0084(11)
C17 0.0282(14) 0.0304(14) 0.0334(14) -0.0193(12) 0.0014(11) -0.0065(11)
C18 0.0244(13) 0.0324(14) 0.0246(13) -0.0142(11) -0.0076(10) 0.0060(11)
C19 0.0417(16) 0.0262(14) 0.0188(12) -0.0062(11) 0.0047(11) -0.0092(12)
C20 0.0178(12) 0.0409(15) 0.0239(13) -0.0160(12) 0.0033(10) -0.0025(11)
C21 0.0171(12) 0.0267(13) 0.0194(12) -0.0062(10) 0.0006(9) 0.0010(10)
C22 0.0229(13) 0.0373(15) 0.0199(12) -0.0060(11) -0.0024(10) 0.0073(11)
C23 0.0349(15) 0.0260(14) 0.0215(13) 0.0004(11) -0.0022(11) 0.0062(11)
C24 0.0262(14) 0.0319(15) 0.0178(12) 0.0042(11) 0.0015(10) 0.0004(11)
Y2 0.01305(11) 0.01401(11) 0.01178(11) -0.00518(8) -0.00057(8) -0.00014(8)
O2 0.0177(8) 0.0164(8) 0.0188(8) -0.0053(7) 0.0027(6) -0.0007(6)
B2 0.0225(15) 0.0220(15) 0.0290(16) -0.0097(13) -0.0085(12) 0.0040(11)
C25 0.0187(11) 0.0200(11) 0.0176(11) -0.0116(10) -0.0021(9) -0.0006(9)
C26 0.0199(12) 0.0191(11) 0.0195(11) -0.0111(10) -0.0009(9) -0.0062(9)
C27 0.0229(12) 0.0154(11) 0.0177(11) -0.0084(9) -0.0044(9) -0.0014(9)
C28 0.0188(11) 0.0192(11) 0.0210(12) -0.0125(10) -0.0008(9) -0.0002(9)
C29 0.0222(12) 0.0188(11) 0.0158(11) -0.0100(10) 0.0003(9) -0.0009(9)
C30 0.0238(13) 0.0289(13) 0.0232(12) -0.0131(11) -0.0069(10) 0.0014(10)
C31 0.0266(13) 0.0300(14) 0.0230(13) -0.0109(11) 0.0021(10) -0.0115(11)
C32 0.0356(14) 0.0180(12) 0.0251(13) -0.0098(11) -0.0070(11) 0.0020(10)
C33 0.0237(13) 0.0274(14) 0.0334(14) -0.0164(12) 0.0023(11) 0.0008(10)
C34 0.0281(13) 0.0274(13) 0.0152(11) -0.0102(10) 0.0021(10) -0.0023(10)
C35 0.0350(14) 0.0234(13) 0.0164(11) -0.0126(10) -0.0085(10) 0.0082(10)
C36 0.0190(12) 0.0363(14) 0.0135(11) -0.0128(11) -0.0013(9) 0.0008(10)
C37 0.0227(12) 0.0215(12) 0.0128(11) -0.0061(9) -0.0032(9) -0.0040(9)
C38 0.0166(11) 0.0239(12) 0.0134(11) -0.0078(9) -0.0055(8) 0.0035(9)
C39 0.0258(13) 0.0238(12) 0.0109(10) -0.0058(9) -0.0037(9) -0.0071(10)
C40 0.076(2) 0.0307(16) 0.0310(15) -0.0197(13) -0.0171(15) 0.0201(15)
C41 0.0228(14) 0.082(2) 0.0227(14) -0.0244(15) 0.0005(11) 0.0080(14)
C42 0.0499(18) 0.0302(15) 0.0184(13) -0.0062(11) -0.0019(12) -0.0143(13)
C43 0.0250(14) 0.0479(17) 0.0282(14) -0.0187(13) -0.0108(11) 0.0138(12)
C44 0.0479(18) 0.0454(17) 0.0230(14) -0.0099(13) -0.0032(12) -0.0265(14)
C45 0.0183(12) 0.0270(13) 0.0302(13) -0.0116(11) 0.0061(10) -0.0028(10)
C46 0.0290(15) 0.0387(16) 0.0284(14) -0.0066(13) 0.0092(11) -0.0086(12)
C47 0.0412(17) 0.0236(14) 0.0385(16) -0.0034(12) -0.0002(13) -0.0110(12)
C48 0.0329(14) 0.0132(11) 0.0244(13) -0.0042(10) -0.0011(10) 0.0009(10)

loop_
_atom_type_symbol
_atom_type_description
_atom_type_scat_dispersion_real
_atom_type_scat_dispersion_imag
_atom_type_scat_source
C C 0.0033 0.0016 'International Tables Vol C Tables 4.2.6.8 and 6.1.1.4'
H H 0.0000 0.0000 'International Tables Vol C Tables 4.2.6.8 and 6.1.1.4'
B B 0.0013 0.0007 'International Tables Vol C Tables 4.2.6.8 and 6.1.1.4'
O O 0.0106 0.0060 'International Tables Vol C Tables 4.2.6.8 and 6.1.1.4'
Y Y -2.7962 3.5667 'International Tables Vol C Tables 4.2.6.8 and 6.1.1.4'

loop_
_geom_angle_atom_site_label_1
_geom_angle_atom_site_label_2
_geom_angle_atom_site_label_3
_geom_angle
Cnt1 Y1 B1 107.4
Cnt1 Y1 O1 103.8
Cnt2 Y1 B1 105.9
Cnt2 Y1 O1 104.7
Cnt1 Y1 Cnt2 135.0
O1 Y1 B1 91.49(8)
O1 Y1 C15 87.03(6)
B1 Y1 C15 127.57(9)
O1 Y1 C2 119.53(7)
B1 Y1 C2 84.70(9)
C15 Y1 C2 139.47(8)
O1 Y1 C3 128.36(6)
B1 Y1 C3 112.56(9)
C15 Y1 C3 108.83(7)
C2 Y1 C3 30.86(8)
O1 Y1 C13 130.46(6)
B1 Y1 C13 95.16(9)
C15 Y1 C13 51.10(7)
C2 Y1 C13 109.96(8)
C3 Y1 C13 93.59(7)
O1 Y1 C4 100.60(7)
B1 Y1 C4 134.22(9)
C15 Y1 C4 97.27(7)
C2 Y1 C4 50.91(7)
C3 Y1 C4 30.81(7)
C13 Y1 C4 108.87(7)
O1 Y1 C14 117.78(6)
B1 Y1 C14 125.51(9)
C15 Y1 C14 31.06(7)
C2 Y1 C14 112.72(8)
C3 Y1 C14 85.19(7)
C13 Y1 C14 30.64(7)
C4 Y1 C14 87.07(7)
O1 Y1 C1 88.90(7)
B1 Y1 C1 86.16(9)
C15 Y1 C1 146.09(8)
C2 Y1 C1 30.65(8)
C3 Y1 C1 50.66(7)
C13 Y1 C1 140.45(7)
C4 Y1 C1 50.58(7)
C14 Y1 C1 134.73(7)
O1 Y1 C5 78.18(7)
B1 Y1 C5 114.46(9)
C15 Y1 C5 116.40(8)
C2 Y1 C5 50.43(8)
C3 Y1 C5 50.48(7)
C13 Y1 C5 139.38(7)
C4 Y1 C5 30.57(7)
C14 Y1 C5 115.89(7)
C1 Y1 C5 30.30(8)
O1 Y1 C11 79.75(6)
B1 Y1 C11 97.66(9)
C15 Y1 C11 30.69(7)
C2 Y1 C11 160.61(8)
C3 Y1 C11 135.81(7)
C13 Y1 C11 50.72(7)
C4 Y1 C11 127.82(7)
C14 Y1 C11 50.68(7)
C1 Y1 C11 168.09(8)
C5 Y1 C11 141.13(7)
O1 Y1 C12 104.44(6)
B1 Y1 C12 79.34(9)
C15 Y1 C12 50.80(7)
C2 Y1 C12 133.44(8)
C3 Y1 C12 123.96(7)
C13 Y1 C12 30.71(7)
C4 Y1 C12 137.22(7)
C14 Y1 C12 50.57(7)
C1 Y1 C12 160.42(8)
C5 Y1 C12 166.05(8)
C11 Y1 C12 30.55(7)
O1 Y1 H1 118.9(6)
B1 Y1 H1 27.4(6)
C15 Y1 H1 125.5(6)
C2 Y1 H1 70.6(6)
C3 Y1 H1 91.8(6)
C13 Y1 H1 78.6(6)
C4 Y1 H1 120.4(6)
C14 Y1 H1 108.2(6)
C1 Y1 H1 85.5(6)
C5 Y1 H1 115.6(6)
C11 Y1 H1 103.1(6)
C12 Y1 H1 75.6(6)
O1 Y1 H2 72.7(8)
B1 Y1 H2 24.7(8)
C15 Y1 H2 109.2(8)
C2 Y1 H2 107.8(8)
C3 Y1 H2 137.0(8)
C13 Y1 H2 95.1(7)
C4 Y1 H2 152.0(8)
C14 Y1 H2 120.4(8)
C1 Y1 H2 101.6(8)
C5 Y1 H2 123.6(7)
C11 Y1 H2 78.6(8)
C12 Y1 H2 69.8(8)
H1 Y1 H2 49.4(10)
C24 O1 C21 109.14(17)
C24 O1 Y1 124.56(13)
C21 O1 Y1 126.13(12)
Y1 B1 H1 58.1(11)
Y1 B1 H2 60.2(15)
H1 B1 H2 109.3(19)
Y1 B1 H3 96.2(19)
H1 B1 H3 104(2)
H2 B1 H3 114(2)
Y1 B1 H4 150.7(17)
H1 B1 H4 113(2)
H2 B1 H4 104(2)
H3 B1 H4 113(3)
C5 C1 C2 108.0(2)
C5 C1 C6 125.2(3)
C2 C1 C6 126.0(3)
C5 C1 Y1 74.99(13)
C2 C1 Y1 73.89(14)
C6 C1 Y1 124.84(18)
C1 C2 C3 107.9(2)
C1 C2 C7 126.8(3)
C3 C2 C7 124.9(3)
C1 C2 Y1 75.46(13)
C3 C2 Y1 74.66(13)
C7 C2 Y1 122.13(18)
C2 C3 C4 107.9(2)
C2 C3 C8 124.2(2)
C4 C3 C8 126.8(2)
C2 C3 Y1 74.48(13)
C4 C3 Y1 74.83(13)
C8 C3 Y1 125.81(16)
C5 C4 C3 107.5(2)
C5 C4 C9 124.3(2)
C3 C4 C9 127.6(2)
C5 C4 Y1 75.31(13)
C3 C4 Y1 74.36(13)
C9 C4 Y1 123.17(16)
C1 C5 C4 108.7(2)
C1 C5 C10 125.5(2)
C4 C5 C10 125.0(3)
C1 C5 Y1 74.71(14)
C4 C5 Y1 74.12(13)
C10 C5 Y1 125.39(17)
C1 C6 H6A 109.5
C1 C6 H6B 109.5
H6A C6 H6B 109.5
C1 C6 H6C 109.5
H6A C6 H6C 109.5
H6B C6 H6C 109.5
C2 C7 H7A 109.5
C2 C7 H7B 109.5
H7A C7 H7B 109.5
C2 C7 H7C 109.5
H7A C7 H7C 109.5
H7B C7 H7C 109.5
C3 C8 H8A 109.5
C3 C8 H8B 109.5
H8A C8 H8B 109.5
C3 C8 H8C 109.5
H8A C8 H8C 109.5
H8B C8 H8C 109.5
C4 C9 H9A 109.5
C4 C9 H9B 109.5
H9A C9 H9B 109.5
C4 C9 H9C 109.5
H9A C9 H9C 109.5
H9B C9 H9C 109.5
C5 C10 H10A 109.5
C5 C10 H10B 109.5
H10A C10 H10B 109.5
C5 C10 H10C 109.5
H10A C10 H10C 109.5
H10B C10 H10C 109.5
C15 C11 C12 108.29(19)
C15 C11 C16 126.9(2)
C12 C11 C16 124.5(2)
C15 C11 Y1 73.57(13)
C12 C11 Y1 74.90(13)
C16 C11 Y1 122.37(15)
C11 C12 C13 107.9(2)
C11 C12 C17 126.4(2)
C13 C12 C17 125.1(2)
C11 C12 Y1 74.55(13)
C13 C12 Y1 73.66(12)
C17 C12 Y1 124.44(15)
C14 C13 C12 108.1(2)
C14 C13 C18 126.9(2)
C12 C13 C18 124.7(2)
C14 C13 Y1 74.88(12)
C12 C13 Y1 75.62(12)
C18 C13 Y1 120.59(15)
C13 C14 C15 108.1(2)
C13 C14 C19 126.0(2)
C15 C14 C19 124.0(2)
C13 C14 Y1 74.48(12)
C15 C14 Y1 73.99(12)
C19 C14 Y1 130.05(16)
C11 C15 C14 107.57(19)
C11 C15 C20 127.4(2)
C14 C15 C20 123.8(2)
C11 C15 Y1 75.75(12)
C14 C15 Y1 74.94(12)
C20 C15 Y1 125.38(15)
C11 C16 H16A 109.5
C11 C16 H16B 109.5
H16A C16 H16B 109.5
C11 C16 H16C 109.5
H16A C16 H16C 109.5
H16B C16 H16C 109.5
C12 C17 H17A 109.5
C12 C17 H17B 109.5
H17A C17 H17B 109.5
C12 C17 H17C 109.5
H17A C17 H17C 109.5
H17B C17 H17C 109.5
C13 C18 H18A 109.5
C13 C18 H18B 109.5
H18A C18 H18B 109.5
C13 C18 H18C 109.5
H18A C18 H18C 109.5
H18B C18 H18C 109.5
C14 C19 H19A 109.5
C14 C19 H19B 109.5
H19A C19 H19B 109.5
C14 C19 H19C 109.5
H19A C19 H19C 109.5
H19B C19 H19C 109.5
C15 C20 H20A 109.5
C15 C20 H20B 109.5
H20A C20 H20B 109.5
C15 C20 H20C 109.5
H20A C20 H20C 109.5
H20B C20 H20C 109.5
O1 C21 C22 105.31(18)
O1 C21 H21A 110.7
C22 C21 H21A 110.7
O1 C21 H21B 110.7
C22 C21 H21B 110.7
H21A C21 H21B 108.8
C21 C22 C23 102.3(2)
C21 C22 H22A 111.3
C23 C22 H22A 111.3
C21 C22 H22B 111.3
C23 C22 H22B 111.3
H22A C22 H22B 109.2
C24 C23 C22 102.5(2)
C24 C23 H23A 111.3
C22 C23 H23A 111.3
C24 C23 H23B 111.3
C22 C23 H23B 111.3
H23A C23 H23B 109.2
O1 C24 C23 105.7(2)
O1 C24 H24A 110.6
C23 C24 H24A 110.6
O1 C24 H24B 110.6
C23 C24 H24B 110.6
H24A C24 H24B 108.7
Cnt3 Y2 B2 107.1
Cnt3 Y2 O2 103.8
Cnt4 Y2 B2 105.6
Cnt4 Y2 O2 103.5
Cnt3 Y2 Cnt4 135.6
O2 Y2 C26 129.94(6)
O2 Y2 C36 122.33(7)
C26 Y2 C36 107.51(7)
O2 Y2 C38 96.59(6)
C26 Y2 C38 112.39(7)
C36 Y2 C38 50.90(7)
O2 Y2 C25 103.95(6)
C26 Y2 C25 31.00(7)
C36 Y2 C25 132.03(7)
C38 Y2 C25 140.42(7)
O2 Y2 C37 126.04(6)
C26 Y2 C37 94.25(7)
C36 Y2 C37 30.76(7)
C38 Y2 C37 30.89(7)
C25 Y2 C37 125.12(7)
O2 Y2 C27 116.50(6)
C26 Y2 C27 30.90(7)
C36 Y2 C27 110.09(7)
C38 Y2 C27 89.78(7)
C25 Y2 C27 50.80(7)
C37 Y2 C27 84.42(7)
O2 Y2 B2 93.31(8)
C26 Y2 B2 95.57(8)
C36 Y2 B2 84.83(9)
C38 Y2 B2 132.30(9)
C25 Y2 B2 80.31(8)
C37 Y2 B2 114.01(9)
C27 Y2 B2 126.25(8)
O2 Y2 C39 77.04(6)
C26 Y2 C39 142.48(7)
C36 Y2 C39 50.61(7)
C38 Y2 C39 30.59(7)
C25 Y2 C39 169.83(7)
C37 Y2 C39 50.64(7)
C27 Y2 C39 119.51(7)
B2 Y2 C39 109.81(9)
O2 Y2 C35 91.80(7)
C26 Y2 C35 138.18(7)
C36 Y2 C35 30.68(7)
C38 Y2 C35 50.54(7)
C25 Y2 C35 157.38(7)
C37 Y2 C35 50.61(7)
C27 Y2 C35 134.85(7)
B2 Y2 C35 82.70(9)
C39 Y2 C35 30.40(7)
O2 Y2 C29 78.97(6)
C26 Y2 C29 50.98(7)
C36 Y2 C29 158.27(7)
C38 Y2 C29 128.55(7)
C25 Y2 C29 30.60(7)
C37 Y2 C29 134.78(7)
C27 Y2 C29 50.65(7)
B2 Y2 C29 99.13(8)
C39 Y2 C29 143.11(7)
C35 Y2 C29 170.66(7)
O2 Y2 C28 86.29(6)
C26 Y2 C28 50.90(7)
C36 Y2 C28 136.79(7)
C38 Y2 C28 98.49(7)
C25 Y2 C28 50.56(7)
C37 Y2 C28 106.93(7)
C27 Y2 C28 30.61(7)
B2 Y2 C28 128.71(8)
C39 Y2 C28 119.88(7)
C35 Y2 C28 148.58(7)
C29 Y2 C28 30.56(7)
O2 Y2 H5 118.9(6)
C26 Y2 H5 75.9(7)
C36 Y2 H5 75.4(6)
C38 Y2 H5 126.0(6)
C25 Y2 H5 71.5(6)
C37 Y2 H5 98.5(6)
C27 Y2 H5 106.3(7)
B2 Y2 H5 25.9(6)
C39 Y2 H5 117.1(6)
C35 Y2 H5 86.7(6)
C29 Y2 H5 98.9(6)
C28 Y2 H5 121.4(6)
O2 Y2 H6 73.9(11)
C26 Y2 H6 104.3(10)
C36 Y2 H6 99.1(11)
C38 Y2 H6 137.8(10)
C25 Y2 H6 80.9(10)
C37 Y2 H6 129.8(11)
C27 Y2 H6 131.6(10)
B2 Y2 H6 20.0(11)
C39 Y2 H6 108.9(10)
C35 Y2 H6 88.1(10)
C29 Y2 H6 90.7(11)
C28 Y2 H6 121.1(11)
H5 Y2 H6 45.0(12)
C45 O2 C48 108.82(17)
C45 O2 Y2 127.65(13)
C48 O2 Y2 123.42(13)
Y2 B2 H5 58.0(12)
Y2 B2 H6 57(2)
H5 B2 H6 111(3)
Y2 B2 H7 144.0(19)
H5 B2 H7 111(2)
H6 B2 H7 109(3)
Y2 B2 H8 109(3)
H5 B2 H8 109(3)
H6 B2 H8 109(3)
H7 B2 H8 107(3)
C29 C25 C26 108.34(19)
C29 C25 C30 124.7(2)
C26 C25 C30 126.4(2)
C29 C25 Y2 75.88(12)
C26 C25 Y2 73.49(12)
C30 C25 Y2 123.39(15)
C27 C26 C25 107.83(19)
C27 C26 C31 125.3(2)
C25 C26 C31 126.7(2)
C27 C26 Y2 75.85(12)
C25 C26 Y2 75.51(12)
C31 C26 Y2 118.97(15)
C26 C27 C28 108.10(19)
C26 C27 C32 126.2(2)
C28 C27 C32 124.1(2)
C26 C27 Y2 73.25(13)
C28 C27 Y2 75.64(13)
C32 C27 Y2 128.25(15)
C27 C28 C29 107.99(19)
C27 C28 C33 123.6(2)
C29 C28 C33 127.1(2)
C27 C28 Y2 73.75(13)
C29 C28 Y2 74.67(13)
C33 C28 Y2 127.51(15)
C25 C29 C28 107.72(19)
C25 C29 C34 124.3(2)
C28 C29 C34 127.8(2)
C25 C29 Y2 73.52(12)
C28 C29 Y2 74.78(13)
C34 C29 Y2 121.13(15)
C25 C30 H30A 109.5
C25 C30 H30B 109.5
H30A C30 H30B 109.5
C25 C30 H30C 109.5
H30A C30 H30C 109.5
H30B C30 H30C 109.5
C26 C31 H31A 109.5
C26 C31 H31B 109.5
H31A C31 H31B 109.5
C26 C31 H31C 109.5
H31A C31 H31C 109.5
H31B C31 H31C 109.5
C27 C32 H32A 109.5
C27 C32 H32B 109.5
H32A C32 H32B 109.5
C27 C32 H32C 109.5
H32A C32 H32C 109.5
H32B C32 H32C 109.5
C28 C33 H33A 109.5
C28 C33 H33B 109.5
H33A C33 H33B 109.5
C28 C33 H33C 109.5
H33A C33 H33C 109.5
H33B C33 H33C 109.5
C29 C34 H34A 109.5
C29 C34 H34B 109.5
H34A C34 H34B 109.5
C29 C34 H34C 109.5
H34A C34 H34C 109.5
H34B C34 H34C 109.5
C39 C35 C36 108.0(2)
C39 C35 C40 125.6(3)
C36 C35 C40 125.6(2)
C39 C35 Y2 74.78(13)
C36 C35 Y2 73.56(13)
C40 C35 Y2 125.35(16)
C37 C36 C35 108.1(2)
C37 C36 C41 124.5(2)
C35 C36 C41 127.0(2)
C37 C36 Y2 74.89(13)
C35 C36 Y2 75.76(13)
C41 C36 Y2 121.17(16)
C36 C37 C38 107.7(2)
C36 C37 C42 124.2(2)
C38 C37 C42 126.5(2)
C36 C37 Y2 74.35(13)
C38 C37 Y2 74.42(12)
C42 C37 Y2 128.13(15)
C39 C38 C37 108.0(2)
C39 C38 C43 124.0(2)
C37 C38 C43 127.5(2)
C39 C38 Y2 75.66(12)
C37 C38 Y2 74.69(12)
C43 C38 Y2 122.33(15)
C35 C39 C38 108.2(2)
C35 C39 C44 125.3(2)
C38 C39 C44 125.8(2)
C35 C39 Y2 74.82(13)
C38 C39 Y2 73.75(12)
C44 C39 Y2 124.91(15)
C35 C40 H40A 109.5
C35 C40 H40B 109.5
H40A C40 H40B 109.5
C35 C40 H40C 109.5
H40A C40 H40C 109.5
H40B C40 H40C 109.5
C36 C41 H41A 109.5
C36 C41 H41B 109.5
H41A C41 H41B 109.5
C36 C41 H41C 109.5
H41A C41 H41C 109.5
H41B C41 H41C 109.5
C37 C42 H42A 109.5
C37 C42 H42B 109.5
H42A C42 H42B 109.5
C37 C42 H42C 109.5
H42A C42 H42C 109.5
H42B C42 H42C 109.5
C38 C43 H43A 109.5
C38 C43 H43B 109.5
H43A C43 H43B 109.5
C38 C43 H43C 109.5
H43A C43 H43C 109.5
H43B C43 H43C 109.5
C39 C44 H44A 109.5
C39 C44 H44B 109.5
H44A C44 H44B 109.5
C39 C44 H44C 109.5
H44A C44 H44C 109.5
H44B C44 H44C 109.5
O2 C45 C46 105.6(2)
O2 C45 H45A 110.6
C46 C45 H45A 110.6
O2 C45 H45B 110.6
C46 C45 H45B 110.6
H45A C45 H45B 108.7
C45 C46 C47 102.2(2)
C45 C46 H46A 111.3
C47 C46 H46A 111.3
C45 C46 H46B 111.3
C47 C46 H46B 111.3
H46A C46 H46B 109.2
C46 C47 C48 103.0(2)
C46 C47 H47A 111.2
C48 C47 H47A 111.2
C46 C47 H47B 111.2
C48 C47 H47B 111.2
H47A C47 H47B 109.1
O2 C48 C47 105.1(2)
O2 C48 H48A 110.7
C47 C48 H48A 110.7
O2 C48 H48B 110.7
C47 C48 H48B 110.7
H48A C48 H48B 108.8

loop_
_geom_bond_atom_site_label_1
_geom_bond_atom_site_label_2
_geom_bond_distance
Y1 Cnt1 2.386
Y1 Cnt2 2.388
Y1 O1 2.3951(15)
Y1 B1 2.643(3)
Y1 C15 2.660(2)
Y1 C2 2.660(2)
Y1 C3 2.663(2)
Y1 C13 2.667(2)
Y1 C4 2.669(2)
Y1 C14 2.672(2)
Y1 C1 2.680(2)
Y1 C5 2.684(2)
Y1 C11 2.688(2)
Y1 C12 2.692(2)
Y1 H1 2.25(2)
Y1 H2 2.30(3)
O1 C24 1.459(3)
O1 C21 1.461(3)
B1 H1 1.22(2)
B1 H2 1.11(3)
B1 H3 1.05(4)
B1 H4 1.03(3)
C1 C5 1.402(4)
C1 C2 1.412(4)
C1 C6 1.511(4)
C2 C3 1.416(4)
C2 C7 1.501(4)
C3 C4 1.416(3)
C3 C8 1.510(3)
C4 C5 1.411(3)
C4 C9 1.506(3)
C5 C10 1.513(3)
C6 H6A 0.9800
C6 H6B 0.9800
C6 H6C 0.9800
C7 H7A 0.9800
C7 H7B 0.9800
C7 H7C 0.9800
C8 H8A 0.9800
C8 H8B 0.9800
C8 H8C 0.9800
C9 H9A 0.9800
C9 H9B 0.9800
C9 H9C 0.9800
C10 H10A 0.9800
C10 H10B 0.9800
C10 H10C 0.9800
C11 C15 1.415(3)
C11 C12 1.417(3)
C11 C16 1.503(3)
C12 C13 1.419(3)
C12 C17 1.505(3)
C13 C14 1.411(3)
C13 C18 1.511(3)
C14 C15 1.428(3)
C14 C19 1.503(3)
C15 C20 1.509(3)
C16 H16A 0.9800
C16 H16B 0.9800
C16 H16C 0.9800
C17 H17A 0.9800
C17 H17B 0.9800
C17 H17C 0.9800
C18 H18A 0.9800
C18 H18B 0.9800
C18 H18C 0.9800
C19 H19A 0.9800
C19 H19B 0.9800
C19 H19C 0.9800
C20 H20A 0.9800
C20 H20B 0.9800
C20 H20C 0.9800
C21 C22 1.515(3)
C21 H21A 0.9900
C21 H21B 0.9900
C22 C23 1.520(4)
C22 H22A 0.9900
C22 H22B 0.9900
C23 C24 1.510(3)
C23 H23A 0.9900
C23 H23B 0.9900
C24 H24A 0.9900
C24 H24B 0.9900
Y2 Cnt3 2.389
Y2 Cnt4 2.389
Y2 O2 2.3877(15)
Y2 C26 2.642(2)
Y2 C36 2.662(2)
Y2 C38 2.665(2)
Y2 C25 2.667(2)
Y2 C37 2.668(2)
Y2 C27 2.675(2)
Y2 B2 2.679(3)
Y2 C39 2.689(2)
Y2 C35 2.690(2)
Y2 C29 2.698(2)
Y2 C28 2.699(2)
Y2 H5 2.28(3)
Y2 H6 2.30(4)
O2 C45 1.459(3)
O2 C48 1.465(3)
B2 H5 1.18(3)
B2 H6 0.94(4)
B2 H7 1.06(4)
B2 H8 1.01(5)
C25 C29 1.416(3)
C25 C26 1.419(3)
C25 C30 1.502(3)
C26 C27 1.417(3)
C26 C31 1.505(3)
C27 C28 1.419(3)
C27 C32 1.508(3)
C28 C29 1.422(3)
C28 C33 1.514(3)
C29 C34 1.505(3)
C30 H30A 0.9800
C30 H30B 0.9800
C30 H30C 0.9800
C31 H31A 0.9800
C31 H31B 0.9800
C31 H31C 0.9800
C32 H32A 0.9800
C32 H32B 0.9800
C32 H32C 0.9800
C33 H33A 0.9800
C33 H33B 0.9800
C33 H33C 0.9800
C34 H34A 0.9800
C34 H34B 0.9800
C34 H34C 0.9800
C35 C39 1.410(3)
C35 C36 1.416(3)
C35 C40 1.506(3)
C36 C37 1.414(3)
C36 C41 1.514(3)
C37 C38 1.420(3)
C37 C42 1.509(3)
C38 C39 1.413(3)
C38 C43 1.508(3)
C39 C44 1.498(3)
C40 H40A 0.9800
C40 H40B 0.9800
C40 H40C 0.9800
C41 H41A 0.9800
C41 H41B 0.9800
C41 H41C 0.9800
C42 H42A 0.9800
C42 H42B 0.9800
C42 H42C 0.9800
C43 H43A 0.9800
C43 H43B 0.9800
C43 H43C 0.9800
C44 H44A 0.9800
C44 H44B 0.9800
C44 H44C 0.9800
C45 C46 1.502(3)
C45 H45A 0.9900
C45 H45B 0.9900
C46 C47 1.510(4)
C46 H46A 0.9900
C46 H46B 0.9900
C47 C48 1.513(4)
C47 H47A 0.9900
C47 H47B 0.9900
C48 H48A 0.9900
C48 H48B 0.9900
